data_4309610
loop_
_publ_author_name
'Yu-Bin Dong'
'Qiang Zhang'
'Le Wang'
'Jian-Ping Ma'
'Ru-Qi Huang'
'Da-Zhong Shen'
'De-Zhan Chen'

_publ_section_title
;
Organometallic Coordination Polymers Generated from Bent
Bis(acetylenylphenyl)oxadiazole Ligands and Ag(I) Salts
;
_journal_name_full 'Inorganic Chemistry'
_journal_page_first 6591
_journal_page_last 6608
_journal_paper_doi 10.1021/ic0508223
_journal_volume 44
_journal_year 2005
_chemical_formula_sum 'C18 H12 Ag B F4 N2 O2'
_chemical_formula_weight 482.98
_chemical_name_systematic
; 
 ? 
;
_space_group_IT_number 12
_symmetry_cell_setting monoclinic
_symmetry_space_group_name_Hall '-C 2y'
_symmetry_space_group_name_H-M 'C 1 2/m 1'
_atom_sites_solution_hydrogens geom
_atom_sites_solution_primary direct
_atom_sites_solution_secondary difmap
_audit_creation_method SHELXL-97
_cell_angle_alpha 90.00
_cell_angle_beta 102.541(3)
_cell_angle_gamma 90.00
_cell_formula_units_Z 8
_cell_length_a 32.180(6)
_cell_length_b 17.027(3)
_cell_length_c 8.1453(15)
_cell_measurement_temperature 298(2)
_cell_volume 4356.6(14)
_computing_cell_refinement 'Bruker SMART'
_computing_data_collection 'Bruker SMART'
_computing_data_reduction 'Bruker SAINT'
_computing_molecular_graphics 'Bruker SHELXTL'
_computing_publication_material 'Bruker SHELXTL'
_computing_structure_refinement 'SHELXL-97 (Sheldrick, 1997)'
_computing_structure_solution 'SHELXS-97 (Sheldrick, 1990)'
_diffrn_ambient_temperature 298(2)
_diffrn_measured_fraction_theta_full 0.985
_diffrn_measured_fraction_theta_max 0.985
_diffrn_measurement_device_type 'CCD area detector'
_diffrn_measurement_method 'phi and omega scans'
_diffrn_radiation_monochromator graphite
_diffrn_radiation_source 'fine-focus sealed tube'
_diffrn_radiation_type MoK\a
_diffrn_radiation_wavelength 0.71073
_diffrn_reflns_av_R_equivalents 0.0603
_diffrn_reflns_av_sigmaI/netI 0.0754
_diffrn_reflns_limit_h_max 38
_diffrn_reflns_limit_h_min -37
_diffrn_reflns_limit_k_max 20
_diffrn_reflns_limit_k_min -18
_diffrn_reflns_limit_l_max 9
_diffrn_reflns_limit_l_min -9
_diffrn_reflns_number 11567
_diffrn_reflns_theta_full 25.50
_diffrn_reflns_theta_max 25.50
_diffrn_reflns_theta_min 2.28
_exptl_absorpt_coefficient_mu 0.972
_exptl_absorpt_correction_T_max 0.9263
_exptl_absorpt_correction_T_min 0.8074
_exptl_absorpt_correction_type multi-scan
_exptl_absorpt_process_details sadabs
_exptl_crystal_colour colourless
_exptl_crystal_density_diffrn 1.473
_exptl_crystal_density_method 'not measured'
_exptl_crystal_description block
_exptl_crystal_F_000 1904
_exptl_crystal_size_max 0.23
_exptl_crystal_size_mid 0.15
_exptl_crystal_size_min 0.08
_refine_diff_density_max 0.715
_refine_diff_density_min -0.690
_refine_diff_density_rms 0.124
_refine_ls_extinction_method none
_refine_ls_goodness_of_fit_ref 1.041
_refine_ls_hydrogen_treatment mixed
_refine_ls_matrix_type full
_refine_ls_number_parameters 259
_refine_ls_number_reflns 4141
_refine_ls_number_restraints 6
_refine_ls_restrained_S_all 1.041
_refine_ls_R_factor_all 0.1100
_refine_ls_R_factor_gt 0.0720
_refine_ls_shift/su_max 0.000
_refine_ls_shift/su_mean 0.000
_refine_ls_structure_factor_coef Fsqd
_refine_ls_weighting_details 'calc w=1/[\s^2^(Fo^2^)+(0.0985P)^2^+0.0000P] where P=(Fo^2^+2Fc^2^)/3'
_refine_ls_weighting_scheme calc
_refine_ls_wR_factor_gt 0.1718
_refine_ls_wR_factor_ref 0.1907
_reflns_number_gt 2751
_reflns_number_total 4141
_reflns_threshold_expression >2sigma(I)
_cod_data_source_file ic0508223si20050521_042346_6.cif
_cod_data_source_block 6
_cod_depositor_comments
;
The following automatic conversions were performed:
'_symmetry_cell_setting' value 'Monoclinic' changed to 'monoclinic'
according to '/home/saulius/struct/CIF-dictionaries/cif_core.dic'
dictionary named 'cif_core.dic' version 2.4.1 from 2010-06-29.

Automatic conversion script
Id: cif_fix_enum 1527 2010-12-29 10:47:43Z saulius 
;
_cod_original_cell_volume 4356.7(14)
_cod_database_code 4309610

loop_
_symmetry_equiv_pos_as_xyz
'x, y, z'
'-x, y, -z'
'x+1/2, y+1/2, z'
'-x+1/2, y+1/2, -z'
'-x, -y, -z'
'x, -y, z'
'-x+1/2, -y+1/2, -z'
'x+1/2, -y+1/2, z'

loop_
_atom_site_label
_atom_site_type_symbol
_atom_site_fract_x
_atom_site_fract_y
_atom_site_fract_z
_atom_site_U_iso_or_equiv
_atom_site_adp_type
_atom_site_occupancy
_atom_site_symmetry_multiplicity
_atom_site_calc_flag
_atom_site_refinement_flags
_atom_site_disorder_assembly
_atom_site_disorder_group
Ag1 Ag 0.148265(17) 0.60849(3) 0.06722(7) 0.0540(3) Uani 1 1 d . . .
N1 N 0.21166(17) 0.5408(3) 0.1171(6) 0.0432(13) Uani 1 1 d . . .
N2 N 0.11975(16) 0.5407(3) 0.2614(6) 0.0472(14) Uani 1 1 d . . .
C1 C 0.2501(2) 0.5621(4) 0.1467(8) 0.0437(15) Uani 1 1 d . . .
C2 C 0.2679(2) 0.6421(4) 0.1721(8) 0.0420(15) Uani 1 1 d . . .
C3 C 0.3021(2) 0.6636(4) 0.1086(8) 0.0456(16) Uani 1 1 d . . .
H3 H 0.3153 0.6272 0.0518 0.055 Uiso 1 1 calc R . .
C4 C 0.3174(2) 0.7415(4) 0.1297(8) 0.0493(17) Uani 1 1 d . . .
C5 C 0.3529(2) 0.7639(4) 0.0619(9) 0.0582(19) Uani 1 1 d . . .
C6 C 0.3849(3) 0.7742(5) 0.0102(12) 0.070(2) Uani 1 1 d . . .
H6 H 0.4099 0.7481 0.0047 0.084 Uiso 1 1 calc R . .
C7 C 0.2969(2) 0.7951(4) 0.2167(9) 0.0563(19) Uani 1 1 d . . .
H7 H 0.3066 0.8466 0.2319 0.068 Uiso 1 1 calc R . .
C8 C 0.2624(2) 0.7715(4) 0.2799(9) 0.0529(18) Uani 1 1 d . . .
H8 H 0.2489 0.8073 0.3371 0.064 Uiso 1 1 calc R . .
C9 C 0.2478(2) 0.6956(4) 0.2589(8) 0.0478(16) Uani 1 1 d . . .
H9 H 0.2246 0.6799 0.3023 0.057 Uiso 1 1 calc R . .
C10 C 0.1023(2) 0.5630(5) 0.3821(8) 0.0536(19) Uani 1 1 d . . .
C11 C 0.0956(3) 0.6408(5) 0.4383(8) 0.059(2) Uani 1 1 d . . .
C12 C 0.1221(3) 0.7012(5) 0.4105(9) 0.066(2) Uani 1 1 d . . .
H12 H 0.1448 0.6896 0.3612 0.079 Uiso 1 1 calc R . .
C13 C 0.1159(4) 0.7781(6) 0.4530(12) 0.081(3) Uani 1 1 d . . .
C14 C 0.1440(4) 0.8363(7) 0.4230(14) 0.100(4) Uani 1 1 d . . .
C15 C 0.1685(5) 0.8840(8) 0.395(2) 0.138(5) Uani 1 1 d . . .
H15 H 0.1876 0.9214 0.3730 0.166 Uiso 1 1 calc R . .
C16 C 0.0835(4) 0.7917(8) 0.5358(13) 0.106(4) Uani 1 1 d . . .
H16 H 0.0793 0.8427 0.5697 0.127 Uiso 1 1 calc R . .
C17 C 0.0568(4) 0.7332(8) 0.5710(14) 0.105(4) Uani 1 1 d . . .
H17 H 0.0353 0.7451 0.6268 0.127 Uiso 1 1 calc R . .
C18 C 0.0626(3) 0.6572(7) 0.5223(11) 0.084(3) Uani 1 1 d . . .
H18 H 0.0449 0.6172 0.5446 0.101 Uiso 1 1 calc R . .
O1 O 0.0891(2) 0.5000 0.4596(8) 0.0529(17) Uani 1 2 d S . .
O2 O 0.27730(18) 0.5000 0.1689(7) 0.0455(15) Uani 1 2 d S . .
O3 O 0.1230(3) 0.5000 -0.1400(8) 0.067(2) Uani 1 2 d S . .
H3A H 0.1372 0.5000 -0.2335 0.081 Uiso 1 2 calc SR . .
H3B H 0.0923 0.5000 -0.1810 0.081 Uiso 1 2 calc SR . .
O4 O 0.0364(3) 0.5000 0.7790(15) 0.139(4) Uani 1 2 d SD . .
B1 B 0.2189(4) 0.5000 0.6089(14) 0.055(3) Uani 1 2 d S . .
B2 B 0.0000 0.3238(16) 0.0000 0.39(4) Uiso 1 2 d SD . .
F1 F 0.2491(3) 0.5000 0.7560(10) 0.122(3) Uani 1 2 d S . .
F2 F 0.1807(2) 0.5000 0.6483(10) 0.110(3) Uani 1 2 d S . .
F3 F 0.2219(2) 0.4358(3) 0.5145(7) 0.124(2) Uani 1 1 d . . .
F5 F 0.0267(5) 0.2734(11) 0.096(2) 0.176(6) Uiso 0.50 1 d PD . .
F6 F 0.0175(6) 0.3431(13) -0.1326(19) 0.193(7) Uiso 0.50 1 d PD . .
H1O4 H 0.0094(8) 0.5000 0.76(4) 0.272 Uiso 1 2 d SD . .
H2O4 H 0.050(9) 0.5000 0.881(13) 0.751 Uiso 1 2 d SD . .
F4 F 0.0323(6) 0.3747(11) 0.042(3) 0.343(10) Uiso 1 1 d D . .

loop_
_atom_site_aniso_label
_atom_site_aniso_U_11
_atom_site_aniso_U_22
_atom_site_aniso_U_33
_atom_site_aniso_U_23
_atom_site_aniso_U_13
_atom_site_aniso_U_12
Ag1 0.0637(4) 0.0433(4) 0.0595(4) 0.0061(3) 0.0233(3) 0.0017(3)
N1 0.047(3) 0.038(3) 0.048(3) -0.001(2) 0.015(3) -0.001(2)
N2 0.053(3) 0.051(3) 0.041(3) -0.006(2) 0.018(3) -0.001(3)
C1 0.051(4) 0.040(4) 0.041(4) 0.004(3) 0.014(3) 0.001(3)
C2 0.054(4) 0.037(3) 0.036(3) 0.006(3) 0.012(3) 0.002(3)
C3 0.051(4) 0.046(4) 0.037(3) 0.000(3) 0.003(3) 0.003(3)
C4 0.049(4) 0.050(4) 0.050(4) 0.009(3) 0.013(3) -0.004(3)
C5 0.060(5) 0.048(4) 0.065(5) 0.008(4) 0.010(4) -0.006(4)
C6 0.058(5) 0.056(5) 0.098(6) 0.023(5) 0.019(5) 0.013(4)
C7 0.069(5) 0.042(4) 0.056(4) 0.002(4) 0.009(4) -0.007(4)
C8 0.073(5) 0.038(4) 0.051(4) -0.002(3) 0.022(4) 0.007(4)
C9 0.055(4) 0.045(4) 0.045(4) 0.002(3) 0.013(3) 0.000(3)
C10 0.052(4) 0.070(6) 0.040(4) 0.007(4) 0.013(3) 0.009(4)
C11 0.067(5) 0.073(6) 0.038(4) -0.004(4) 0.010(4) 0.023(4)
C12 0.073(6) 0.068(6) 0.053(5) -0.003(4) 0.004(4) 0.017(5)
C13 0.101(7) 0.061(6) 0.073(6) -0.018(5) -0.002(5) 0.021(5)
C14 0.123(10) 0.070(7) 0.097(8) -0.021(6) -0.002(7) 0.004(7)
C15 0.124(11) 0.089(10) 0.184(15) -0.009(9) -0.004(10) 0.000(8)
C16 0.132(10) 0.094(9) 0.083(7) -0.023(7) 0.004(7) 0.052(8)
C17 0.115(9) 0.109(9) 0.100(8) -0.024(7) 0.038(7) 0.046(8)
C18 0.082(6) 0.109(8) 0.068(5) -0.001(5) 0.029(5) 0.026(6)
O1 0.055(4) 0.067(5) 0.040(4) 0.000 0.019(3) 0.000
O2 0.043(4) 0.044(4) 0.049(4) 0.000 0.010(3) 0.000
O3 0.090(5) 0.072(5) 0.043(4) 0.000 0.021(4) 0.000
O4 0.093(7) 0.218(14) 0.118(8) 0.000 0.048(7) 0.000
B1 0.079(9) 0.048(7) 0.038(6) 0.000 0.014(6) 0.000
F1 0.122(7) 0.167(9) 0.067(5) 0.000 0.000(5) 0.000
F2 0.073(5) 0.162(8) 0.105(6) 0.000 0.038(4) 0.000
F3 0.217(7) 0.074(4) 0.079(3) -0.012(3) 0.030(4) 0.053(4)

loop_
_atom_type_symbol
_atom_type_description
_atom_type_scat_dispersion_real
_atom_type_scat_dispersion_imag
_atom_type_scat_source
C C 0.0033 0.0016 'International Tables Vol C Tables 4.2.6.8 and 6.1.1.4'
H H 0.0000 0.0000 'International Tables Vol C Tables 4.2.6.8 and 6.1.1.4'
B B 0.0013 0.0007 'International Tables Vol C Tables 4.2.6.8 and 6.1.1.4'
N N 0.0061 0.0033 'International Tables Vol C Tables 4.2.6.8 and 6.1.1.4'
O O 0.0106 0.0060 'International Tables Vol C Tables 4.2.6.8 and 6.1.1.4'
F F 0.0171 0.0103 'International Tables Vol C Tables 4.2.6.8 and 6.1.1.4'
Ag Ag -0.8971 1.1015 'International Tables Vol C Tables 4.2.6.8 and 6.1.1.4'

loop_
_geom_angle_atom_site_label_1
_geom_angle_atom_site_label_2
_geom_angle_atom_site_label_3
_geom_angle
_geom_angle_site_symmetry_1
_geom_angle_site_symmetry_3
_geom_angle_publ_flag
C6 Ag1 N1 145.9(3) 7_565 . ?
C6 Ag1 N2 113.3(3) 7_565 . ?
N1 Ag1 N2 95.62(18) . . ?
C6 Ag1 C5 29.6(2) 7_565 7_565 ?
N1 Ag1 C5 117.3(2) . 7_565 ?
N2 Ag1 C5 141.3(2) . 7_565 ?
C6 Ag1 O3 113.1(3) 7_565 . ?
N1 Ag1 O3 84.0(2) . . ?
N2 Ag1 O3 88.49(19) . . ?
C5 Ag1 O3 113.4(2) 7_565 . ?
C1 N1 N1 106.7(4) . 6_565 ?
C1 N1 Ag1 133.2(4) . . ?
N1 N1 Ag1 120.06(13) 6_565 . ?
C10 N2 N2 107.1(4) . 6_565 ?
C10 N2 Ag1 132.8(5) . . ?
N2 N2 Ag1 120.06(13) 6_565 . ?
N1 C1 O2 112.2(6) . . ?
N1 C1 C2 128.9(6) . . ?
O2 C1 C2 118.8(6) . . ?
C3 C2 C9 121.2(6) . . ?
C3 C2 C1 121.0(6) . . ?
C9 C2 C1 117.8(6) . . ?
C2 C3 C4 119.6(6) . . ?
C2 C3 H3 120.2 . . ?
C4 C3 H3 120.2 . . ?
C7 C4 C3 118.9(6) . . ?
C7 C4 C5 121.7(7) . . ?
C3 C4 C5 119.4(7) . . ?
C6 C5 C4 172.4(8) . . ?
C6 C5 Ag1 69.5(5) . 7_565 ?
C4 C5 Ag1 118.1(5) . 7_565 ?
C5 C6 Ag1 80.9(5) . 7_565 ?
C5 C6 H6 139.5 . . ?
Ag1 C6 H6 139.5 7_565 . ?
C8 C7 C4 120.2(7) . . ?
C8 C7 H7 119.9 . . ?
C4 C7 H7 119.9 . . ?
C9 C8 C7 120.5(7) . . ?
C9 C8 H8 119.7 . . ?
C7 C8 H8 119.7 . . ?
C8 C9 C2 119.6(7) . . ?
C8 C9 H9 120.2 . . ?
C2 C9 H9 120.2 . . ?
N2 C10 O1 110.7(7) . . ?
N2 C10 C11 129.5(7) . . ?
O1 C10 C11 119.8(6) . . ?
C12 C11 C18 119.1(8) . . ?
C12 C11 C10 119.6(7) . . ?
C18 C11 C10 121.3(9) . . ?
C13 C12 C11 122.5(9) . . ?
C13 C12 H12 118.7 . . ?
C11 C12 H12 118.7 . . ?
C12 C13 C16 116.6(11) . . ?
C12 C13 C14 119.7(10) . . ?
C16 C13 C14 123.6(11) . . ?
C15 C14 C13 178.0(14) . . ?
C14 C15 H15 180.0 . . ?
C13 C16 C17 123.3(11) . . ?
C13 C16 H16 118.4 . . ?
C17 C16 H16 118.4 . . ?
C18 C17 C16 119.2(10) . . ?
C18 C17 H17 120.4 . . ?
C16 C17 H17 120.4 . . ?
C17 C18 C11 119.2(11) . . ?
C17 C18 H18 120.4 . . ?
C11 C18 H18 120.4 . . ?
C10 O1 C10 104.2(7) . 6_565 ?
C1 O2 C1 102.1(7) 6_565 . ?
Ag1 O3 Ag1 94.5(2) . 6_565 ?
Ag1 O3 H3A 112.8 . . ?
Ag1 O3 H3A 112.8 6_565 . ?
Ag1 O3 H3B 112.8 . . ?
Ag1 O3 H3B 112.8 6_565 . ?
H3A O3 H3B 110.3 . . ?
H1O4 O4 H2O4 115(3) . . ?
F2 B1 F3 108.7(8) . . ?
F2 B1 F3 108.7(8) . 6_565 ?
F3 B1 F3 107.8(9) . 6_565 ?
F2 B1 F1 107.7(10) . . ?
F3 B1 F1 111.9(7) . . ?
F3 B1 F1 111.9(7) 6_565 . ?
F5 B2 F5 100(2) 2 . ?
F5 B2 F4 84.5(11) 2 2 ?
F5 B2 F4 158.1(13) . 2 ?
F5 B2 F4 158.1(13) 2 . ?
F5 B2 F4 84.5(11) . . ?
F4 B2 F4 99(2) 2 . ?
F5 B2 F6 107.0(13) 2 2 ?
F5 B2 F6 91.0(13) . 2 ?
F4 B2 F6 67.3(12) 2 2 ?
F4 B2 F6 94.2(17) . 2 ?
F5 B2 F6 91.0(13) 2 . ?
F5 B2 F6 107.0(13) . . ?
F4 B2 F6 94.2(17) 2 . ?
F4 B2 F6 67.3(12) . . ?
F6 B2 F6 152(3) 2 . ?

loop_
_geom_bond_atom_site_label_1
_geom_bond_atom_site_label_2
_geom_bond_distance
_geom_bond_site_symmetry_2
_geom_bond_publ_flag
Ag1 C6 2.287(8) 7_565 ?
Ag1 N1 2.301(5) . ?
Ag1 N2 2.303(5) . ?
Ag1 C5 2.411(7) 7_565 ?
Ag1 O3 2.515(5) . ?
N1 C1 1.261(8) . ?
N1 N1 1.389(10) 6_565 ?
N2 C10 1.291(8) . ?
N2 N2 1.387(11) 6_565 ?
C1 O2 1.360(7) . ?
C1 C2 1.474(10) . ?
C2 C3 1.366(9) . ?
C2 C9 1.394(9) . ?
C3 C4 1.411(10) . ?
C3 H3 0.9300 . ?
C4 C7 1.405(10) . ?
C4 C5 1.426(10) . ?
C5 C6 1.206(10) . ?
C5 Ag1 2.411(7) 7_565 ?
C6 Ag1 2.287(8) 7_565 ?
C6 H6 0.9300 . ?
C7 C8 1.381(10) . ?
C7 H7 0.9300 . ?
C8 C9 1.373(9) . ?
C8 H8 0.9300 . ?
C9 H9 0.9300 . ?
C10 O1 1.359(8) . ?
C10 C11 1.432(11) . ?
C11 C12 1.385(12) . ?
C11 C18 1.411(11) . ?
C12 C13 1.379(12) . ?
C12 H12 0.9300 . ?
C13 C16 1.380(15) . ?
C13 C14 1.399(17) . ?
C14 C15 1.187(18) . ?
C15 H15 0.9300 . ?
C16 C17 1.384(16) . ?
C16 H16 0.9300 . ?
C17 C18 1.378(15) . ?
C17 H17 0.9300 . ?
C18 H18 0.9300 . ?
O1 C10 1.359(8) 6_565 ?
O2 C1 1.360(7) 6_565 ?
O3 Ag1 2.515(5) 6_565 ?
O3 H3A 0.9700 . ?
O3 H3B 0.9700 . ?
O4 H1O4 0.851(10) . ?
O4 H2O4 0.850(10) . ?
B1 F2 1.336(14) . ?
B1 F3 1.352(8) . ?
B1 F3 1.352(8) 6_565 ?
B1 F1 1.368(14) . ?
B2 F5 1.337(10) 2 ?
B2 F5 1.337(10) . ?
B2 F4 1.339(10) 2 ?
B2 F4 1.339(10) . ?
B2 F6 1.363(10) 2 ?
B2 F6 1.363(10) . ?

loop_
_geom_hbond_atom_site_label_D
_geom_hbond_atom_site_label_H
_geom_hbond_atom_site_label_A
_geom_hbond_distance_DH
_geom_hbond_distance_HA
_geom_hbond_distance_DA
_geom_hbond_angle_DHA
_geom_hbond_site_symmetry_A
O3 H3B O4 0.97 1.76 2.719(14) 170.8 1_554
O3 H3A O1 0.97 2.64 3.206(9) 117.7 1_554
O3 H3A F2 0.97 1.86 2.796(11) 160.2 1_554

loop_
_geom_torsion_atom_site_label_1
_geom_torsion_atom_site_label_2
_geom_torsion_atom_site_label_3
_geom_torsion_atom_site_label_4
_geom_torsion
_geom_torsion_site_symmetry_1
_geom_torsion_site_symmetry_2
_geom_torsion_site_symmetry_3
_geom_torsion_site_symmetry_4
_geom_torsion_publ_flag
C6 Ag1 N1 C1 18.7(8) 7_565 . . . ?
N2 Ag1 N1 C1 -130.0(6) . . . . ?
C5 Ag1 N1 C1 28.8(6) 7_565 . . . ?
O3 Ag1 N1 C1 142.1(6) . . . . ?
C6 Ag1 N1 N1 -161.0(4) 7_565 . . 6_565 ?
N2 Ag1 N1 N1 50.32(15) . . . 6_565 ?
C5 Ag1 N1 N1 -150.8(2) 7_565 . . 6_565 ?
O3 Ag1 N1 N1 -37.57(15) . . . 6_565 ?
C6 Ag1 N2 C10 -32.3(7) 7_565 . . . ?
N1 Ag1 N2 C10 129.3(6) . . . . ?
C5 Ag1 N2 C10 -19.9(8) 7_565 . . . ?
O3 Ag1 N2 C10 -146.9(6) . . . . ?
C6 Ag1 N2 N2 148.1(2) 7_565 . . 6_565 ?
N1 Ag1 N2 N2 -50.32(15) . . . 6_565 ?
C5 Ag1 N2 N2 160.5(3) 7_565 . . 6_565 ?
O3 Ag1 N2 N2 33.53(17) . . . 6_565 ?
N1 N1 C1 O2 -0.5(6) 6_565 . . . ?
Ag1 N1 C1 O2 179.8(4) . . . . ?
N1 N1 C1 C2 -175.2(5) 6_565 . . . ?
Ag1 N1 C1 C2 5.1(10) . . . . ?
N1 C1 C2 C3 -141.3(7) . . . . ?
O2 C1 C2 C3 44.3(9) . . . . ?
N1 C1 C2 C9 36.9(9) . . . . ?
O2 C1 C2 C9 -137.5(6) . . . . ?
C9 C2 C3 C4 -0.5(9) . . . . ?
C1 C2 C3 C4 177.6(6) . . . . ?
C2 C3 C4 C7 0.3(9) . . . . ?
C2 C3 C4 C5 -179.5(6) . . . . ?
C7 C4 C5 C6 142(6) . . . . ?
C3 C4 C5 C6 -38(7) . . . . ?
C7 C4 C5 Ag1 -39.6(9) . . . 7_565 ?
C3 C4 C5 Ag1 140.2(5) . . . 7_565 ?
C4 C5 C6 Ag1 178(6) . . . 7_565 ?
C3 C4 C7 C8 -0.1(10) . . . . ?
C5 C4 C7 C8 179.6(6) . . . . ?
C4 C7 C8 C9 0.2(11) . . . . ?
C7 C8 C9 C2 -0.4(10) . . . . ?
C3 C2 C9 C8 0.6(10) . . . . ?
C1 C2 C9 C8 -177.6(6) . . . . ?
N2 N2 C10 O1 -2.3(6) 6_565 . . . ?
Ag1 N2 C10 O1 178.1(4) . . . . ?
N2 N2 C10 C11 178.1(6) 6_565 . . . ?
Ag1 N2 C10 C11 -1.5(11) . . . . ?
N2 C10 C11 C12 -25.7(11) . . . . ?
O1 C10 C11 C12 154.8(7) . . . . ?
N2 C10 C11 C18 154.5(8) . . . . ?
O1 C10 C11 C18 -25.0(10) . . . . ?
C18 C11 C12 C13 -3.9(12) . . . . ?
C10 C11 C12 C13 176.3(7) . . . . ?
C11 C12 C13 C16 4.2(12) . . . . ?
C11 C12 C13 C14 179.4(8) . . . . ?
C12 C13 C14 C15 8(43) . . . . ?
C16 C13 C14 C15 -177(100) . . . . ?
C12 C13 C16 C17 -2.4(15) . . . . ?
C14 C13 C16 C17 -177.3(11) . . . . ?
C13 C16 C17 C18 0.2(17) . . . . ?
C16 C17 C18 C11 0.2(15) . . . . ?
C12 C11 C18 C17 1.5(12) . . . . ?
C10 C11 C18 C17 -178.7(8) . . . . ?
N2 C10 O1 C10 3.5(9) . . . 6_565 ?
C11 C10 O1 C10 -176.8(4) . . . 6_565 ?
N1 C1 O2 C1 0.7(9) . . . 6_565 ?
C2 C1 O2 C1 176.1(3) . . . 6_565 ?
C6 Ag1 O3 Ag1 -159.5(3) 7_565 . . 6_565 ?
N1 Ag1 O3 Ag1 51.0(2) . . . 6_565 ?
N2 Ag1 O3 Ag1 -44.8(2) . . . 6_565 ?
C5 Ag1 O3 Ag1 168.2(2) 7_565 . . 6_565 ?
